data_4035545
loop_
_publ_author_name
'Li, Huaqiang'
'Sun, Weiguang'
'Deng, Mengyi'
'Zhou, Qun'
'Wang, Jianping'
'Liu, Junjun'
'Chen, Chunmei'
'Qi, Changxing'
'Luo, Zengwei'
'Xue, Yongbo'
'Zhu, Hucheng'
'Zhang, Yonghui'

_publ_section_title
;
 Asperversiamides, Linearly Fused Prenylated Indole Alkaloids from the
 Marine-Derived Fungus Aspergillus versicolor.
;
_journal_issue 15
_journal_name_full 'The Journal of organic chemistry'
_journal_page_first 8483
_journal_page_last 8492
_journal_paper_doi 10.1021/acs.joc.8b01087
_journal_volume 83
_journal_year 2018
_chemical_absolute_configuration ad
_chemical_formula_moiety 'C26 H28 N3 O4'
_chemical_formula_sum 'C26 H31 N3 O4'
_chemical_formula_weight 449.54
_space_group_crystal_system orthorhombic
_space_group_IT_number 19
_space_group_name_Hall 'P 2ac 2ab'
_space_group_name_H-M_alt 'P 21 21 21'
_atom_sites_solution_hydrogens geom
_atom_sites_solution_primary dual
_audit_creation_date 2017-10-26
_audit_creation_method
;
Olex2 1.2
(compiled 2017.08.10 svn.r3458 for OlexSys, GUI svn.r5381)
;
_cell_angle_alpha 90
_cell_angle_beta 90
_cell_angle_gamma 90
_cell_formula_units_Z 4
_cell_length_a 8.14900(10)
_cell_length_b 9.85930(10)
_cell_length_c 28.6560(2)
_cell_measurement_reflns_used 8440
_cell_measurement_temperature 100.01(10)
_cell_measurement_theta_max 73.6210
_cell_measurement_theta_min 4.5860
_cell_volume 2302.32(4)
_computing_cell_refinement 'CrysAlisPro 1.171.38.43f (Rigaku OD, 2015)'
_computing_data_collection 'CrysAlisPro 1.171.38.43f (Rigaku OD, 2015)'
_computing_data_reduction 'CrysAlisPro 1.171.38.43f (Rigaku OD, 2015)'
_computing_molecular_graphics 'Olex2 (Dolomanov et al., 2009)'
_computing_publication_material 'Olex2 (Dolomanov et al., 2009)'
_computing_structure_refinement 'ShelXL (Sheldrick, 2015)'
_computing_structure_solution 'ShelXT (Sheldrick, 2015)'
_diffrn_ambient_environment N~2~
_diffrn_ambient_temperature 100.01(10)
_diffrn_detector 'CCD plate'
_diffrn_detector_area_resol_mean 5.2684
_diffrn_detector_type AtlasS2
_diffrn_measured_fraction_theta_full 0.999
_diffrn_measured_fraction_theta_max 0.982
_diffrn_measurement_details
;
List of Runs (angles in degrees, time in seconds):

  # Type    Start    End  Width  t~exp~   \w     \q     \k     \f   Frames
--------------------------------------------------------------------------
  1  \w    -65.00  34.00   1.00    1.00    --  -40.92  37.00   0.00   99
  2  \w    -65.00  34.00   1.00    1.00    --  -40.92  37.00 -90.00   99
  3  \w     23.00  97.00   1.00    1.00    --   40.92-125.00-180.00   74
  4  \w     34.00 122.00   1.00    1.00    --  107.58-125.00  90.00   88
  5  \w     82.00 178.00   1.00    1.00    --  107.58  45.00  30.00   96
  6  \w     31.00 136.00   1.00    1.00    --  107.58 -30.00  60.00  105
  7  \w     35.00 133.00   1.00    1.00    --  107.58 -45.00  30.00   98
  8  \w     34.00 122.00   1.00    1.00    --  107.58-125.00 -60.00   88
;
_diffrn_measurement_device 'four-circle diffractometer'
_diffrn_measurement_device_type 'SuperNova, Dual, Cu at zero, AtlasS2'
_diffrn_measurement_method '\w scans'
_diffrn_orient_matrix_type 'CrysAlisPro convention (1999,Acta A55,543-557)'
_diffrn_orient_matrix_UB_11 0.0076645000
_diffrn_orient_matrix_UB_12 -0.1544112000
_diffrn_orient_matrix_UB_13 -0.0079858000
_diffrn_orient_matrix_UB_21 0.1855830000
_diffrn_orient_matrix_UB_22 0.0018327000
_diffrn_orient_matrix_UB_23 0.0102082000
_diffrn_orient_matrix_UB_31 -0.0351009000
_diffrn_orient_matrix_UB_32 -0.0239556000
_diffrn_orient_matrix_UB_33 0.0521758000
_diffrn_radiation_monochromator mirror
_diffrn_radiation_probe x-ray
_diffrn_radiation_type CuK\a
_diffrn_radiation_wavelength 1.54184
_diffrn_reflns_av_R_equivalents 0.0208
_diffrn_reflns_av_unetI/netI 0.0219
_diffrn_reflns_Laue_measured_fraction_full 0.999
_diffrn_reflns_Laue_measured_fraction_max 0.982
_diffrn_reflns_limit_h_max 9
_diffrn_reflns_limit_h_min -9
_diffrn_reflns_limit_k_max 12
_diffrn_reflns_limit_k_min -10
_diffrn_reflns_limit_l_max 35
_diffrn_reflns_limit_l_min -20
_diffrn_reflns_number 10122
_diffrn_reflns_point_group_measured_fraction_full 0.999
_diffrn_reflns_point_group_measured_fraction_max 0.970
_diffrn_reflns_theta_full 67.684
_diffrn_reflns_theta_max 73.745
_diffrn_reflns_theta_min 4.743
_diffrn_source 'micro-focus sealed X-ray tube'
_diffrn_source_type 'SuperNova (Cu) X-ray Source'
_exptl_absorpt_coefficient_mu 0.711
_exptl_absorpt_correction_T_max 1.00000
_exptl_absorpt_correction_T_min 0.70359
_exptl_absorpt_correction_type multi-scan
_exptl_absorpt_process_details
;
CrysAlisPro 1.171.38.43f (Rigaku Oxford Diffraction, 2015)
Empirical absorption correction using spherical harmonics,
 implemented in SCALE3 ABSPACK scaling algorithm.
;
_exptl_crystal_colour colourless
_exptl_crystal_colour_primary colourless
_exptl_crystal_density_diffrn 1.297
_exptl_crystal_description block
_exptl_crystal_F_000 960
_exptl_crystal_size_max 0.17
_exptl_crystal_size_mid 0.14
_exptl_crystal_size_min 0.12
_refine_diff_density_max 0.570
_refine_diff_density_min -0.587
_refine_diff_density_rms 0.065
_refine_ls_abs_structure_details
;
 Flack x determined using 1767 quotients [(I+)-(I-)]/[(I+)+(I-)]
 (Parsons, Flack and Wagner, Acta Cryst. B69 (2013) 249-259).
;
_refine_ls_abs_structure_Flack 0.07(7)
_refine_ls_extinction_coef 0.0088(9)
_refine_ls_extinction_expression Fc^*^=kFc[1+0.001xFc^2^\l^3^/sin(2\q)]^-1/4^
_refine_ls_extinction_method 'SHELXL-2017/1 (Sheldrick 2017)'
_refine_ls_goodness_of_fit_ref 1.034
_refine_ls_hydrogen_treatment constr
_refine_ls_matrix_type full
_refine_ls_number_parameters 333
_refine_ls_number_reflns 4507
_refine_ls_number_restraints 28
_refine_ls_restrained_S_all 1.084
_refine_ls_R_factor_all 0.0756
_refine_ls_R_factor_gt 0.0738
_refine_ls_shift/su_max 0.000
_refine_ls_shift/su_mean 0.000
_refine_ls_structure_factor_coef Fsqd
_refine_ls_weighting_details 'w=1/[\s^2^(Fo^2^)+(0.0660P)^2^+3.4829P] where P=(Fo^2^+2Fc^2^)/3'
_refine_ls_weighting_scheme calc
_refine_ls_wR_factor_gt 0.1731
_refine_ls_wR_factor_ref 0.1749
_reflns_Friedel_coverage 0.718
_reflns_Friedel_fraction_full 0.999
_reflns_Friedel_fraction_max 0.954
_reflns_number_gt 4401
_reflns_number_total 4507
_reflns_threshold_expression 'I > 2\s(I)'
_cod_data_source_file jo8b01087_si_004.cif
_cod_data_source_block 4-20-8
_cod_database_code 4035545
_shelx_shelxl_version_number 2017/1
_shelx_space_group_comment
;
The symmetry employed for this shelxl refinement is uniquely defined
by the following loop, which should always be used as a source of
symmetry information in preference to the above space-group names.
They are only intended as comments.
;
_shelx_estimated_absorpt_t_max 0.920
_shelx_estimated_absorpt_t_min 0.889
_reflns_odcompleteness_completeness 99.83
_reflns_odcompleteness_iscentric 1
_reflns_odcompleteness_theta 66.97
_olex2_refinement_description
;
1. Fixed Uiso
 At 1.2 times of:
  All C(H) groups, All C(H,H) groups, All N(H) groups
 At 1.5 times of:
  All C(H,H,H) groups
2. Rigid bond restraints
 C22, C24
 with sigma for 1-2 distances of 0.01 and sigma for 1-3 distances of 0.01
 C23, C20A
 with sigma for 1-2 distances of 0.01 and sigma for 1-3 distances of 0.01
 C21, C20
 with sigma for 1-2 distances of 0.01 and sigma for 1-3 distances of 0.01
 C22, C23
 with sigma for 1-2 distances of 0.01 and sigma for 1-3 distances of 0.01
3. Uiso/Uaniso restraints and constraints
C22 \\sim C24: within 2A with sigma of 0.005 and sigma for terminal atoms of
0.01
C23 \\sim C20A: within 2A with sigma of 0.005 and sigma for terminal atoms of
0.01
C21 \\sim C20: within 2A with sigma of 0.005 and sigma for terminal atoms of
0.01
C22 \\sim C23: within 2A with sigma of 0.005 and sigma for terminal atoms of
0.01
4. Others
 Sof(C29A)=Sof(H29D)=Sof(H29E)=Sof(H29F)=1-FVAR(1)
 Sof(C29)=Sof(H29A)=Sof(H29B)=Sof(H29C)=FVAR(1)
 Sof(C28A)=Sof(H28D)=Sof(H28E)=Sof(H28F)=1-FVAR(2)
 Sof(C28)=Sof(H28A)=Sof(H28B)=Sof(H28C)=FVAR(2)
 Fixed Sof: C20(0.5) H20A(0.5) H20B(0.5) C20A(0.5)
5.a Ternary CH refined with riding coordinates:
 C11(H11), C17(H17)
5.b Secondary CH2 refined with riding coordinates:
 C10(H10A,H10B), C14(H14A,H14B), C15(H15A,H15B), C16(H16A,H16B)
5.c Aromatic/amide H refined with riding coordinates:
 N1(H1), N19(H19), C7(H7), C4(H4), C26(H26), C25(H25), C23(H23), C21(H21)
5.d X=CH2 refined with riding coordinates:
 C20(H20A,H20B)
5.e Idealised Me refined as rotating group:
 C28(H28A,H28B,H28C), C24(H24A,H24B,H24C), C29(H29A,H29B,H29C), C29A(H29D,H29E,
 H29F), C28A(H28D,H28E,H28F)
;
_olex2_submission_special_instructions 'No special instructions were received'
_oxdiff_exptl_absorpt_empirical_details
;
Empirical correction (ABSPACK) includes:
- Absorption correction using spherical harmonics
- Frame scaling
- Detector area scaling
;
_oxdiff_exptl_absorpt_empirical_full_max 1.448
_oxdiff_exptl_absorpt_empirical_full_min 0.769

loop_
_space_group_symop_operation_xyz
'x, y, z'
'-x+1/2, -y, z+1/2'
'-x, y+1/2, -z+1/2'
'x+1/2, -y+1/2, -z'

loop_
_atom_site_label
_atom_site_type_symbol
_atom_site_fract_x
_atom_site_fract_y
_atom_site_fract_z
_atom_site_U_iso_or_equiv
_atom_site_adp_type
_atom_site_occupancy
_atom_site_site_symmetry_order
_atom_site_calc_flag
_atom_site_refinement_flags_posn
_atom_site_refinement_flags_adp
_atom_site_refinement_flags_occupancy
_atom_site_disorder_assembly
_atom_site_disorder_group
O1 O 0.2566(4) 0.3764(3) 0.50381(10) 0.0404(8) Uani 1 1 d . . . . .
O2 O 0.6882(4) 0.4356(4) 0.35259(10) 0.0459(9) Uani 1 1 d . . . . .
O3 O 0.5225(4) 0.7519(5) 0.49706(12) 0.0519(10) Uani 1 1 d . . . . .
N1 N 0.1685(5) 0.5363(4) 0.45180(11) 0.0306(8) Uani 1 1 d . . . . .
H1 H 0.110164 0.584446 0.470555 0.037 Uiso 1 1 calc R . . . .
N19 N 0.5562(5) 0.5424(5) 0.46692(12) 0.0421(10) Uani 1 1 d . . . . .
H19 H 0.496646 0.510883 0.489203 0.050 Uiso 1 1 calc R . . . .
N13 N 0.6904(5) 0.6414(5) 0.38730(12) 0.0387(9) Uani 1 1 d . . . . .
O4 O 0.1327(5) 0.8080(6) 0.31227(13) 0.0797(18) Uani 1 1 d . . . . .
C8 C 0.1956(5) 0.5685(5) 0.40498(13) 0.0296(9) Uani 1 1 d . . . . .
C7 C 0.1448(5) 0.6843(5) 0.38183(15) 0.0369(11) Uani 1 1 d . . . . .
H7 H 0.085666 0.751831 0.396984 0.044 Uiso 1 1 calc R . . . .
C2 C 0.2450(6) 0.4206(4) 0.46392(14) 0.0325(9) Uani 1 1 d . . . . .
C4 C 0.3273(6) 0.4814(5) 0.33718(14) 0.0357(10) Uani 1 1 d . . . . .
H4 H 0.389667 0.414993 0.322470 0.043 Uiso 1 1 calc R . . . .
C12 C 0.6699(6) 0.5070(6) 0.38721(14) 0.0406(12) Uani 1 1 d . . . . .
C6 C 0.1862(5) 0.6951(6) 0.33488(15) 0.0418(12) Uani 1 1 d . . . . .
C18 C 0.5795(5) 0.6768(6) 0.46656(15) 0.0409(12) Uani 1 1 d . . . . .
C9 C 0.2858(6) 0.4665(4) 0.38391(13) 0.0322(10) Uani 1 1 d . . . . .
C10 C 0.5031(8) 0.3239(5) 0.42810(17) 0.0525(16) Uani 1 1 d . . . . .
H10A H 0.510092 0.268738 0.456060 0.063 Uiso 1 1 calc R . . . .
H10B H 0.541914 0.268793 0.402319 0.063 Uiso 1 1 calc R . . . .
C27 C 0.1727(6) 0.8335(6) 0.26407(15) 0.0425(12) Uani 1 1 d . . . . .
C5 C 0.2766(6) 0.5943(6) 0.31232(14) 0.0424(12) Uani 1 1 d . . . . .
C11 C 0.6205(6) 0.4431(6) 0.43374(16) 0.0493(15) Uani 1 1 d . . . . .
H11 H 0.721215 0.406418 0.447561 0.059 Uiso 1 1 calc R . . . .
C17 C 0.6857(6) 0.7308(6) 0.42806(15) 0.0437(12) Uani 1 1 d . . . . .
H17 H 0.797766 0.739890 0.440091 0.052 Uiso 1 1 calc R . . . .
C14 C 0.7213(6) 0.7182(6) 0.34426(15) 0.0449(12) Uani 1 1 d . . . . .
H14A H 0.633507 0.704692 0.321867 0.054 Uiso 1 1 calc R . . . .
H14B H 0.824459 0.691374 0.330119 0.054 Uiso 1 1 calc R . . . .
C3 C 0.3216(7) 0.3566(5) 0.41941(14) 0.0427(12) Uani 1 1 d . . . . .
C15 C 0.7276(7) 0.8657(6) 0.36068(18) 0.0502(13) Uani 1 1 d . . . . .
H15A H 0.674293 0.925069 0.338342 0.060 Uiso 1 1 calc R . . . .
H15B H 0.840118 0.895272 0.364893 0.060 Uiso 1 1 calc R . . . .
C16 C 0.6351(7) 0.8655(7) 0.40735(18) 0.0530(14) Uani 1 1 d . . . . .
H16A H 0.669212 0.940574 0.426982 0.064 Uiso 1 1 calc R . . . .
H16B H 0.517377 0.870015 0.402635 0.064 Uiso 1 1 calc R . . . .
C26 C 0.2607(8) 0.7200(9) 0.23995(18) 0.079(2) Uani 1 1 d . . . . .
H26 H 0.280894 0.726569 0.208092 0.094 Uiso 1 1 calc R . . . .
C25 C 0.3101(8) 0.6115(9) 0.26249(18) 0.081(3) Uani 1 1 d . . . . .
H25 H 0.367376 0.544383 0.246517 0.097 Uiso 1 1 calc R . . . .
C22 C 0.2210(14) 0.2202(7) 0.4089(2) 0.101(3) Uani 1 1 d . U . . .
C28 C 0.0332(12) 0.8806(12) 0.2380(3) 0.051(3) Uani 0.67(2) 1 d . . P A 1
H28A H -0.047887 0.810111 0.236491 0.076 Uiso 0.67(2) 1 calc GR . P A 1
H28B H 0.067042 0.904371 0.206946 0.076 Uiso 0.67(2) 1 calc GR . P A 1
H28C H -0.012735 0.958830 0.253066 0.076 Uiso 0.67(2) 1 calc GR . P A 1
C23 C 0.0345(15) 0.2477(9) 0.4118(3) 0.113(3) Uani 1 1 d . U . . .
H23 H -0.013548 0.312863 0.430846 0.135 Uiso 1 1 calc R . . . .
C21 C 0.2587(15) 0.1136(6) 0.4447(3) 0.105(3) Uani 1 1 d . U . . .
H21 H 0.287941 0.137171 0.475010 0.126 Uiso 1 1 calc R . . . .
C24 C 0.2668(16) 0.1674(8) 0.3600(2) 0.132(4) Uani 1 1 d . U . . .
H24A H 0.232790 0.232004 0.336907 0.198 Uiso 1 1 calc GR . . . .
H24B H 0.212833 0.082382 0.354530 0.198 Uiso 1 1 calc GR . . . .
H24C H 0.383498 0.154979 0.358209 0.198 Uiso 1 1 calc GR . . . .
C29 C 0.3130(11) 0.9315(10) 0.2680(3) 0.052(3) Uani 0.645(15) 1 d . . P A 1
H29A H 0.274449 1.015126 0.281274 0.079 Uiso 0.645(15) 1 calc GR . P A 1
H29B H 0.357793 0.948549 0.237612 0.079 Uiso 0.645(15) 1 calc GR . P A 1
H29C H 0.396432 0.893628 0.287762 0.079 Uiso 0.645(15) 1 calc GR . P A 1
C20 C 0.2496(17) -0.0060(9) 0.4327(4) 0.054(3) Uani 0.5 1 d . U P . .
H20A H 0.220129 -0.027850 0.402244 0.065 Uiso 0.5 1 calc R . P . .
H20B H 0.272175 -0.074537 0.454038 0.065 Uiso 0.5 1 calc R . P . .
C20A C -0.032(2) 0.1815(14) 0.3887(5) 0.077(4) Uani 0.5 1 d . U P . .
C29A C 0.179(2) 0.9993(13) 0.2561(4) 0.043(5) Uani 0.355(15) 1 d . . P A 2
H29D H 0.090362 1.041240 0.272615 0.065 Uiso 0.355(15) 1 calc GR . P A 2
H29E H 0.169728 1.018978 0.223373 0.065 Uiso 0.355(15) 1 calc GR . P A 2
H29F H 0.281711 1.033949 0.267557 0.065 Uiso 0.355(15) 1 calc GR . P A 2
C28A C -0.0142(19) 0.8009(17) 0.2499(5) 0.032(5) Uani 0.33(2) 1 d . . P A 2
H28D H -0.040104 0.709136 0.258264 0.049 Uiso 0.33(2) 1 calc GR . P A 2
H28E H -0.027447 0.812327 0.216799 0.049 Uiso 0.33(2) 1 calc GR . P A 2
H28F H -0.086406 0.861815 0.266011 0.049 Uiso 0.33(2) 1 calc GR . P A 2

loop_
_atom_site_aniso_label
_atom_site_aniso_U_11
_atom_site_aniso_U_22
_atom_site_aniso_U_33
_atom_site_aniso_U_23
_atom_site_aniso_U_13
_atom_site_aniso_U_12
O1 0.062(2) 0.0392(16) 0.0204(14) 0.0054(12) 0.0114(14) 0.0031(16)
O2 0.050(2) 0.064(2) 0.0238(15) -0.0001(15) 0.0095(14) 0.0272(18)
O3 0.0370(18) 0.088(3) 0.0311(16) -0.0286(17) 0.0064(14) -0.0158(18)
N1 0.0323(19) 0.042(2) 0.0173(15) 0.0004(14) 0.0028(13) -0.0044(16)
N19 0.030(2) 0.080(3) 0.0165(15) -0.0064(18) 0.0031(14) 0.007(2)
N13 0.0271(18) 0.066(3) 0.0228(17) -0.0043(18) 0.0020(14) 0.0028(18)
O4 0.064(3) 0.135(4) 0.040(2) 0.050(2) 0.0302(19) 0.062(3)
C8 0.0216(18) 0.049(2) 0.0181(17) 0.0016(17) 0.0010(15) -0.0063(18)
C7 0.023(2) 0.063(3) 0.025(2) 0.011(2) 0.0028(16) 0.006(2)
C2 0.042(2) 0.034(2) 0.0218(18) -0.0002(16) 0.0071(17) -0.0076(19)
C4 0.038(2) 0.050(3) 0.0199(18) -0.0053(18) 0.0046(17) -0.008(2)
C12 0.032(2) 0.072(3) 0.0183(19) 0.002(2) 0.0023(17) 0.022(2)
C6 0.023(2) 0.076(3) 0.027(2) 0.018(2) 0.0062(17) 0.009(2)
C18 0.024(2) 0.073(4) 0.025(2) -0.015(2) -0.0023(17) 0.000(2)
C9 0.037(2) 0.040(2) 0.0199(18) -0.0030(16) 0.0002(17) -0.0137(19)
C10 0.092(4) 0.036(3) 0.029(2) 0.011(2) 0.026(3) 0.033(3)
C27 0.043(3) 0.064(3) 0.021(2) 0.013(2) -0.0019(19) -0.020(2)
C5 0.031(2) 0.078(3) 0.0178(19) 0.008(2) 0.0020(16) -0.005(2)
C11 0.047(3) 0.080(4) 0.020(2) 0.006(2) 0.0067(19) 0.037(3)
C17 0.022(2) 0.082(4) 0.027(2) -0.010(2) -0.0001(17) 0.002(2)
C14 0.031(2) 0.079(4) 0.024(2) -0.002(2) 0.0032(18) -0.004(2)
C3 0.076(4) 0.030(2) 0.022(2) -0.0043(17) 0.014(2) -0.009(2)
C15 0.040(3) 0.069(3) 0.041(3) 0.003(2) 0.002(2) 0.002(3)
C16 0.042(3) 0.076(4) 0.041(3) -0.008(3) 0.000(2) 0.015(3)
C26 0.055(3) 0.155(7) 0.026(2) 0.036(3) 0.017(2) 0.039(4)
C25 0.069(4) 0.149(7) 0.025(3) 0.024(3) 0.018(3) 0.054(5)
C22 0.194(7) 0.059(3) 0.050(3) -0.028(3) 0.057(4) -0.083(4)
C28 0.053(5) 0.060(7) 0.039(4) 0.013(4) -0.004(4) 0.000(5)
C23 0.176(7) 0.095(4) 0.066(4) -0.029(3) 0.043(4) -0.094(5)
C21 0.208(9) 0.046(3) 0.061(4) -0.005(3) 0.064(5) -0.038(5)
C24 0.271(10) 0.068(4) 0.057(4) -0.038(3) 0.064(6) -0.091(6)
C29 0.053(5) 0.076(6) 0.028(4) -0.013(4) 0.010(3) -0.027(5)
C20 0.083(7) 0.023(4) 0.058(6) 0.013(4) 0.037(6) 0.006(4)
C20A 0.096(9) 0.055(7) 0.081(8) -0.017(6) -0.002(7) -0.038(7)
C29A 0.076(12) 0.032(7) 0.022(6) 0.001(5) 0.011(6) -0.008(7)
C28A 0.034(7) 0.033(9) 0.030(7) 0.008(6) -0.002(5) -0.002(6)

loop_
_atom_type_symbol
_atom_type_description
_atom_type_scat_dispersion_real
_atom_type_scat_dispersion_imag
_atom_type_scat_source
C C 0.0181 0.0091 'International Tables Vol C Tables 4.2.6.8 and 6.1.1.4'
H H 0.0000 0.0000 'International Tables Vol C Tables 4.2.6.8 and 6.1.1.4'
N N 0.0311 0.0180 'International Tables Vol C Tables 4.2.6.8 and 6.1.1.4'
O O 0.0492 0.0322 'International Tables Vol C Tables 4.2.6.8 and 6.1.1.4'

loop_
_geom_angle_atom_site_label_1
_geom_angle_atom_site_label_2
_geom_angle_atom_site_label_3
_geom_angle
C8 N1 H1 124.2
C2 N1 H1 124.2
C2 N1 C8 111.6(4)
C18 N19 H19 116.3
C18 N19 C11 127.4(4)
C11 N19 H19 116.3
C12 N13 C17 126.6(4)
C12 N13 C14 122.1(4)
C17 N13 C14 111.3(4)
C6 O4 C27 121.8(4)
C7 C8 N1 127.0(4)
C7 C8 C9 123.3(4)
C9 C8 N1 109.8(4)
C8 C7 H7 121.5
C8 C7 C6 117.1(4)
C6 C7 H7 121.5
O1 C2 N1 125.3(4)
O1 C2 C3 126.1(4)
N1 C2 C3 108.6(3)
C9 C4 H4 119.7
C5 C4 H4 119.7
C5 C4 C9 120.6(4)
O2 C12 N13 123.8(4)
O2 C12 C11 120.1(5)
N13 C12 C11 116.1(4)
O4 C6 C7 116.5(5)
O4 C6 C5 122.1(4)
C7 C6 C5 121.4(4)
O3 C18 N19 122.3(5)
O3 C18 C17 121.6(5)
N19 C18 C17 116.0(4)
C8 C9 C4 118.2(4)
C8 C9 C3 109.2(3)
C4 C9 C3 132.5(4)
H10A C10 H10B 107.2
C11 C10 H10A 107.9
C11 C10 H10B 107.9
C11 C10 C3 117.4(4)
C3 C10 H10A 107.9
C3 C10 H10B 107.9
O4 C27 C26 114.8(4)
O4 C27 C29 102.2(5)
O4 C27 C29A 108.3(6)
O4 C27 C28A 89.6(7)
C26 C27 C29 98.7(6)
C26 C27 C29A 131.3(7)
C26 C27 C28A 100.8(7)
C28 C27 O4 112.1(5)
C28 C27 C26 112.3(5)
C28 C27 C29 115.7(7)
C28A C27 C29A 101.2(10)
C4 C5 C6 119.4(4)
C4 C5 C25 122.6(5)
C6 C5 C25 117.9(5)
N19 C11 C12 112.7(5)
N19 C11 C10 111.1(4)
N19 C11 H11 106.5
C12 C11 H11 106.5
C10 C11 C12 113.0(4)
C10 C11 H11 106.5
N13 C17 C18 112.8(4)
N13 C17 H17 108.1
N13 C17 C16 102.9(4)
C18 C17 H17 108.1
C18 C17 C16 116.3(4)
C16 C17 H17 108.1
N13 C14 H14A 111.0
N13 C14 H14B 111.0
N13 C14 C15 103.7(4)
H14A C14 H14B 109.0
C15 C14 H14A 111.0
C15 C14 H14B 111.0
C2 C3 C22 106.8(4)
C9 C3 C2 100.6(4)
C9 C3 C10 116.4(4)
C9 C3 C22 112.0(5)
C10 C3 C2 109.8(4)
C10 C3 C22 110.3(6)
C14 C15 H15A 110.8
C14 C15 H15B 110.8
C14 C15 C16 104.5(5)
H15A C15 H15B 108.9
C16 C15 H15A 110.8
C16 C15 H15B 110.8
C17 C16 C15 102.1(4)
C17 C16 H16A 111.4
C17 C16 H16B 111.4
C15 C16 H16A 111.4
C15 C16 H16B 111.4
H16A C16 H16B 109.2
C27 C26 H26 119.0
C25 C26 C27 121.9(5)
C25 C26 H26 119.0
C5 C25 H25 119.4
C26 C25 C5 121.1(6)
C26 C25 H25 119.4
C23 C22 C3 110.2(6)
C21 C22 C3 110.7(7)
C21 C22 C23 106.7(6)
C21 C22 C24 109.6(7)
C24 C22 C3 109.3(5)
C24 C22 C23 110.3(8)
C27 C28 H28A 109.5
C27 C28 H28B 109.5
C27 C28 H28C 109.5
H28A C28 H28B 109.5
H28A C28 H28C 109.5
H28B C28 H28C 109.5
C22 C23 H23 124.5
C20A C23 C22 111.0(13)
C20A C23 H23 124.5
C22 C21 H21 121.1
C20 C21 C22 117.8(9)
C20 C21 H21 121.1
C22 C24 H24A 109.5
C22 C24 H24B 109.5
C22 C24 H24C 109.5
H24A C24 H24B 109.5
H24A C24 H24C 109.5
H24B C24 H24C 109.5
C27 C29 H29A 109.5
C27 C29 H29B 109.5
C27 C29 H29C 109.5
H29A C29 H29B 109.5
H29A C29 H29C 109.5
H29B C29 H29C 109.5
C21 C20 H20A 120.0
C21 C20 H20B 120.0
H20A C20 H20B 120.0
C27 C29A H29D 109.5
C27 C29A H29E 109.5
C27 C29A H29F 109.5
H29D C29A H29E 109.5
H29D C29A H29F 109.5
H29E C29A H29F 109.5
C27 C28A H28D 109.5
C27 C28A H28E 109.5
C27 C28A H28F 109.5
H28D C28A H28E 109.5
H28D C28A H28F 109.5
H28E C28A H28F 109.5

loop_
_geom_bond_atom_site_label_1
_geom_bond_atom_site_label_2
_geom_bond_distance
O1 C2 1.227(5)
O2 C12 1.225(6)
O3 C18 1.236(6)
N1 H1 0.8600
N1 C8 1.396(5)
N1 C2 1.346(6)
N19 H19 0.8600
N19 C18 1.338(7)
N19 C11 1.462(6)
N13 C12 1.335(7)
N13 C17 1.464(6)
N13 C14 1.469(6)
O4 C6 1.359(6)
O4 C27 1.441(5)
C8 C7 1.383(6)
C8 C9 1.384(6)
C7 H7 0.9300
C7 C6 1.391(6)
C2 C3 1.554(6)
C4 H4 0.9300
C4 C9 1.389(6)
C4 C5 1.385(7)
C12 C11 1.529(6)
C6 C5 1.396(7)
C18 C17 1.500(7)
C9 C3 1.515(6)
C10 H10A 0.9700
C10 H10B 0.9700
C10 C11 1.524(9)
C10 C3 1.535(9)
C27 C26 1.498(9)
C27 C28 1.438(10)
C27 C29 1.501(9)
C27 C29A 1.651(13)
C27 C28A 1.609(16)
C5 C25 1.464(6)
C11 H11 0.9800
C17 H17 0.9800
C17 C16 1.513(8)
C14 H14A 0.9700
C14 H14B 0.9700
C14 C15 1.529(8)
C3 C22 1.604(7)
C15 H15A 0.9700
C15 H15B 0.9700
C15 C16 1.535(7)
C16 H16A 0.9700
C16 H16B 0.9700
C26 H26 0.9300
C26 C25 1.313(10)
C25 H25 0.9300
C22 C23 1.546(17)
C22 C21 1.501(12)
C22 C24 1.539(8)
C28 H28A 0.9600
C28 H28B 0.9600
C28 H28C 0.9600
C23 H23 0.9300
C23 C20A 1.076(14)
C21 H21 0.9300
C21 C20 1.231(11)
C24 H24A 0.9600
C24 H24B 0.9600
C24 H24C 0.9600
C29 H29A 0.9600
C29 H29B 0.9600
C29 H29C 0.9600
C20 H20A 0.9300
C20 H20B 0.9300
C29A H29D 0.9600
C29A H29E 0.9600
C29A H29F 0.9600
C28A H28D 0.9600
C28A H28E 0.9600
C28A H28F 0.9600
